data_7158228
loop_
_publ_author_name
'Maeda, Hiromitsu'
'Haketa, Yohei'
'Murata, Tomoki'
'Ohta, Eriko'
'Murata, Tai'
'Yasuda, Nobuhiro'

_publ_section_title
;
 Self-assemblies of anionic-unit-introduced anion-responsive \p-electronic
 molecules
;
_journal_issue 34
_journal_name_full 'Organic &amp; Biomolecular Chemistry'
_journal_page_first 7369
_journal_page_last 7373
_journal_paper_doi 10.1039/D1OB01094H
_journal_volume 19
_journal_year 2021
_chemical_formula_moiety 'C28 H30 N3, C17 H14 B F N2 O2, 0.833(C H2 Cl2), 1.334(Cl), 0.17(C H2)'
_chemical_formula_sum 'C46 H46 B Cl3 F N5 O2'
_chemical_formula_weight 837.04
_space_group_IT_number 2
_space_group_name_Hall '-P 1'
_space_group_name_H-M_alt 'P -1'
_symmetry_cell_setting triclinic
_symmetry_Int_Tables_number 2
_symmetry_space_group_name_Hall '-P 1'
_symmetry_space_group_name_H-M 'P -1'
_atom_sites_solution_hydrogens geom
_atom_sites_solution_primary direct
_atom_sites_solution_secondary difmap
_audit_creation_method SHELXL-97
_audit_update_record
;
2021-05-29 deposited with the CCDC.	2021-08-06 downloaded from the CCDC.
;
_cell_angle_alpha 88.109(9)
_cell_angle_beta 76.917(5)
_cell_angle_gamma 87.736(10)
_cell_formula_units_Z 2
_cell_length_a 10.0150(8)
_cell_length_b 11.0473(13)
_cell_length_c 18.5628(16)
_cell_measurement_reflns_used 2047
_cell_measurement_temperature 93(2)
_cell_measurement_theta_max 68.1
_cell_measurement_theta_min 25.3
_cell_volume 1998.3(3)
_computing_structure_refinement 'SHELXL-97 (Sheldrick, 1997)'
_computing_structure_solution 'SHELXS-97 (Sheldrick, 1990)'
_diffrn_ambient_temperature 93(2)
_diffrn_detector_area_resol_mean 5.8140
_diffrn_measured_fraction_theta_full 0.971
_diffrn_measured_fraction_theta_max 0.971
_diffrn_measurement_device_type 'Rigaku XtaLAB P200'
_diffrn_measurement_method \w
_diffrn_radiation_monochromator graphite
_diffrn_radiation_source 'fine-focus sealed tube'
_diffrn_radiation_type CuK\a
_diffrn_radiation_wavelength 1.54187
_diffrn_reflns_av_R_equivalents 0.0304
_diffrn_reflns_av_sigmaI/netI 0.0266
_diffrn_reflns_limit_h_max 11
_diffrn_reflns_limit_h_min -11
_diffrn_reflns_limit_k_max 9
_diffrn_reflns_limit_k_min -13
_diffrn_reflns_limit_l_max 21
_diffrn_reflns_limit_l_min -21
_diffrn_reflns_number 25109
_diffrn_reflns_theta_full 65.99
_diffrn_reflns_theta_max 65.99
_diffrn_reflns_theta_min 6.86
_exptl_absorpt_coefficient_mu 2.492
_exptl_absorpt_correction_T_max 0.9069
_exptl_absorpt_correction_T_min 0.5421
_exptl_absorpt_correction_type multi-scan
_exptl_absorpt_process_details 'REQAB (Rigaku, 1998)'
_exptl_crystal_colour orange
_exptl_crystal_density_diffrn 1.391
_exptl_crystal_density_method 'not measured'
_exptl_crystal_description prism
_exptl_crystal_F_000 876
_exptl_crystal_size_max 0.28
_exptl_crystal_size_mid 0.10
_exptl_crystal_size_min 0.04
_refine_diff_density_max 0.879
_refine_diff_density_min -0.585
_refine_diff_density_rms 0.045
_refine_ls_extinction_method none
_refine_ls_goodness_of_fit_ref 1.094
_refine_ls_hydrogen_treatment constr
_refine_ls_matrix_type full
_refine_ls_number_parameters 586
_refine_ls_number_reflns 6754
_refine_ls_number_restraints 174
_refine_ls_restrained_S_all 1.085
_refine_ls_R_factor_all 0.0430
_refine_ls_R_factor_gt 0.0369
_refine_ls_shift/su_max 0.003
_refine_ls_shift/su_mean 0.000
_refine_ls_structure_factor_coef Fsqd
_refine_ls_weighting_details 'calc w=1/[\s^2^(Fo^2^)+(0.0679P)^2^+0.2646P] where P=(Fo^2^+2Fc^2^)/3'
_refine_ls_weighting_scheme calc
_refine_ls_wR_factor_gt 0.1062
_refine_ls_wR_factor_ref 0.1091
_reflns_number_gt 5723
_reflns_number_total 6754
_reflns_threshold_expression >2sigma(I)
_cod_data_source_file d1ob01094h2.cif
_cod_data_source_block 50319ri
_cod_depositor_comments 'Adding full bibliography for 7158218--7158229.cif.'
_cod_database_code 7158228

loop_
_symmetry_equiv_pos_as_xyz
'x, y, z'
'-x, -y, -z'

loop_
_atom_site_label
_atom_site_type_symbol
_atom_site_fract_x
_atom_site_fract_y
_atom_site_fract_z
_atom_site_U_iso_or_equiv
_atom_site_adp_type
_atom_site_occupancy
_atom_site_symmetry_multiplicity
_atom_site_calc_flag
_atom_site_refinement_flags
_atom_site_disorder_assembly
_atom_site_disorder_group
F1 F 0.28182(9) 1.55231(9) 0.43909(5) 0.0253(2) Uani 1 1 d . . .
O1 O 0.13936(11) 1.66376(10) 0.37698(6) 0.0226(3) Uani 1 1 d . . .
O2 O 0.34639(11) 1.55111(11) 0.31037(6) 0.0232(3) Uani 1 1 d . . .
C4 C 0.55497(15) 0.81595(15) 0.28789(9) 0.0187(3) Uani 1 1 d U . .
C5 C 0.58674(15) 0.69401(15) 0.39562(8) 0.0187(3) Uani 1 1 d . . .
C6 C 0.62702(15) 0.72407(15) 0.31876(9) 0.0194(3) Uani 1 1 d U B .
N1 N 0.47514(13) 0.75577(12) 0.43834(7) 0.0190(3) Uani 1 1 d . . .
N2 N 0.40658(13) 0.99320(13) 0.22547(7) 0.0219(3) Uani 1 1 d . . .
C9 C 0.44388(15) 0.87867(15) 0.33293(8) 0.0185(3) Uani 1 1 d . . .
C10 C 0.52117(16) 0.93831(15) 0.18049(9) 0.0222(4) Uani 1 1 d . . .
C11 C 0.66197(16) 0.60515(15) 0.42556(9) 0.0223(4) Uani 1 1 d . B .
H1 H 0.6393 0.5862 0.4771 0.027 Uiso 1 1 calc R . .
C12 C 0.59642(16) 0.84750(15) 0.21208(9) 0.0209(3) Uani 1 1 d U B .
C13 C 0.13671(15) 1.43244(15) 0.37612(8) 0.0193(3) Uani 1 1 d . . .
C14 C 0.32213(17) 1.07791(16) 0.18997(9) 0.0247(4) Uani 1 1 d . . .
H2 H 0.2268 1.0793 0.2199 0.030 Uiso 1 1 calc R . .
H3 H 0.3206 1.0476 0.1406 0.030 Uiso 1 1 calc R . .
C15 C 0.74304(16) 0.66484(16) 0.27385(9) 0.0234(4) Uani 1 1 d U . .
C16 C 0.11301(15) 1.38795(15) 0.31050(9) 0.0209(3) Uani 1 1 d . . .
H4 H 0.1564 1.4245 0.2646 0.025 Uiso 1 1 calc R . .
C17 C 0.37052(15) 0.97123(15) 0.30113(9) 0.0205(4) Uani 1 1 d . . .
C18 C 0.42784(16) 0.71859(16) 0.51672(8) 0.0219(4) Uani 1 1 d . . .
H5 H 0.4473 0.6306 0.5222 0.026 Uiso 1 1 calc R . .
H6 H 0.3273 0.7327 0.5318 0.026 Uiso 1 1 calc R . .
C19 C -0.08096(17) 1.84120(16) 0.37591(10) 0.0258(4) Uani 1 1 d . . .
H7 H -0.0994 1.8057 0.4243 0.031 Uiso 1 1 calc R . .
C20 C 0.75639(18) 0.82386(17) 0.09349(9) 0.0294(4) Uani 1 1 d U B .
H8 H 0.8352 0.7862 0.0631 0.035 Uiso 1 1 calc R . .
N4 N 0.01684(15) 1.88682(13) 0.25815(8) 0.0283(3) Uani 1 1 d . . .
H9 H 0.0743 1.8871 0.2146 0.034 Uiso 1 1 calc R . .
C23 C 0.53967(17) 1.49261(17) 0.17403(10) 0.0286(4) Uani 1 1 d . . .
H10 H 0.5620 1.4390 0.2109 0.034 Uiso 1 1 calc R . .
C24 C 0.81159(17) 0.57159(16) 0.30474(9) 0.0252(4) Uani 1 1 d U B .
H11 H 0.8857 0.5272 0.2748 0.030 Uiso 1 1 calc R . .
C25 C 0.29825(16) 0.91628(15) 0.45413(9) 0.0229(4) Uani 1 1 d . . .
H12 H 0.2719 0.8995 0.5058 0.027 Uiso 1 1 calc R . .
C26 C 0.77014(16) 0.54477(16) 0.37943(9) 0.0237(4) Uani 1 1 d U . .
H13 H 0.8182 0.4818 0.4001 0.028 Uiso 1 1 calc R B .
C27 C 0.40502(15) 0.84932(15) 0.40994(9) 0.0191(3) Uani 1 1 d . . .
C28 C 0.26421(16) 1.03645(16) 0.34734(9) 0.0240(4) Uani 1 1 d . . .
H14 H 0.2153 1.1000 0.3276 0.029 Uiso 1 1 calc R . .
C29 C 0.07161(15) 1.37411(15) 0.44225(9) 0.0212(3) Uani 1 1 d . . .
H15 H 0.0863 1.4013 0.4878 0.025 Uiso 1 1 calc R . .
C30 C 0.23130(16) 1.00721(16) 0.42198(9) 0.0242(4) Uani 1 1 d . . .
H16 H 0.1588 1.0520 0.4528 0.029 Uiso 1 1 calc R . .
C31 C -0.01349(16) 1.27792(15) 0.44312(9) 0.0225(4) Uani 1 1 d . . .
H17 H -0.0566 1.2404 0.4888 0.027 Uiso 1 1 calc R . .
C32 C 0.02767(16) 1.29169(16) 0.31078(9) 0.0234(4) Uani 1 1 d . . .
H18 H 0.0126 1.2637 0.2655 0.028 Uiso 1 1 calc R . .
C33 C 0.43800(17) 1.58329(16) 0.18472(9) 0.0252(4) Uani 1 1 d . . .
C34 C 0.68192(18) 0.91258(17) 0.06443(9) 0.0292(4) Uani 1 1 d U . .
H20 H 0.7116 0.9353 0.0137 0.035 Uiso 1 1 calc R . .
C35 C 0.71497(17) 0.78987(16) 0.16803(9) 0.0254(4) Uani 1 1 d U . .
C36 C 0.33543(16) 1.61229(15) 0.25038(9) 0.0217(4) Uani 1 1 d . . .
N5 N 0.44087(15) 1.63998(14) 0.11726(8) 0.0290(3) Uani 1 1 d . . .
H21 H 0.3863 1.7008 0.1091 0.035 Uiso 1 1 calc R . .
C38 C -0.03548(16) 1.23669(15) 0.37734(9) 0.0231(4) Uani 1 1 d . . .
H22 H -0.0938 1.1708 0.3778 0.028 Uiso 1 1 calc R . .
C39 C 0.56585(18) 0.97005(17) 0.10580(9) 0.0277(4) Uani 1 1 d . . .
H23 H 0.5171 1.0305 0.0836 0.033 Uiso 1 1 calc R . .
C40 C 0.37323(17) 1.20636(16) 0.18108(9) 0.0255(4) Uani 1 1 d . . .
H24 H 0.4734 1.2046 0.1601 0.031 Uiso 1 1 calc R . .
H25 H 0.3557 1.2442 0.2301 0.031 Uiso 1 1 calc R . .
C41 C 0.02979(17) 1.81380(15) 0.31836(9) 0.0234(4) Uani 1 1 d . . .
C42 C 0.23096(17) 1.69687(16) 0.24986(9) 0.0236(4) Uani 1 1 d . . .
H26 H 0.2235 1.7374 0.2049 0.028 Uiso 1 1 calc R . .
C43 C 0.13634(16) 1.72296(15) 0.31513(9) 0.0213(4) Uani 1 1 d . . .
C44 C 0.60335(19) 1.49478(19) 0.09863(10) 0.0354(5) Uani 1 1 d . . .
H27 H 0.6761 1.4423 0.0746 0.042 Uiso 1 1 calc R . .
C45 C -0.09784(19) 1.95727(17) 0.27694(11) 0.0336(4) Uani 1 1 d . . .
H28 H -0.1300 2.0154 0.2454 0.040 Uiso 1 1 calc R . .
C46 C 0.54072(19) 1.58716(19) 0.06597(10) 0.0347(4) Uani 1 1 d . . .
H29 H 0.5643 1.6102 0.0150 0.042 Uiso 1 1 calc R . .
C47 C -0.16037(19) 1.93124(17) 0.34901(11) 0.0341(4) Uani 1 1 d . . .
H30 H -0.2432 1.9679 0.3760 0.041 Uiso 1 1 calc R . .
C48 C 0.49561(18) 0.78627(17) 0.56810(9) 0.0270(4) Uani 1 1 d . . .
H31 H 0.4747 0.8742 0.5640 0.032 Uiso 1 1 calc R . .
H32 H 0.5963 0.7730 0.5533 0.032 Uiso 1 1 calc R . .
B1 B 0.22783(18) 1.54862(18) 0.37668(10) 0.0214(4) Uani 1 1 d . . .
C52 C 0.4438(2) 0.7421(2) 0.64787(10) 0.0407(5) Uani 1 1 d . . .
H38 H 0.3437 0.7526 0.6618 0.061 Uiso 1 1 calc R . .
H39 H 0.4848 0.7892 0.6807 0.061 Uiso 1 1 calc R . .
H40 H 0.4697 0.6562 0.6524 0.061 Uiso 1 1 calc R . .
Cl3 Cl 0.22985(5) 1.84996(4) 0.08273(2) 0.03689(14) Uani 1 1 d . . .
C54 C 0.30046(19) 1.28080(17) 0.13019(10) 0.0295(4) Uani 1 1 d . . .
H43 H 0.3210 1.2450 0.0811 0.044 Uiso 1 1 calc R . .
H44 H 0.3322 1.3641 0.1260 0.044 Uiso 1 1 calc R . .
H45 H 0.2013 1.2813 0.1507 0.044 Uiso 1 1 calc R . .
Cl1 Cl 0.77541(14) 0.22613(11) 0.17158(8) 0.0401(3) Uani 0.833(2) 1 d PU A 1
Cl2 Cl 1.00628(5) 0.08464(6) 0.08538(3) 0.0368(2) Uani 0.833(2) 1 d PU A 1
C1A C 0.8752(3) 0.1957(3) 0.08205(14) 0.0396(7) Uani 0.833(2) 1 d PU A 1
H46 H 0.8152 0.1670 0.0509 0.048 Uiso 0.833(2) 1 calc PR A 1
H47 H 0.9171 0.2713 0.0590 0.048 Uiso 0.833(2) 1 calc PR A 1
N3A N 0.7910(2) 0.7075(2) 0.20198(12) 0.0209(5) Uani 0.849(4) 1 d P B 1
C49 C 0.9304(2) 0.6691(2) 0.16201(12) 0.0241(6) Uani 0.849(4) 1 d P B 1
H33 H 0.9881 0.6546 0.1984 0.029 Uiso 0.849(4) 1 calc PR B 1
H34 H 0.9703 0.7364 0.1285 0.029 Uiso 0.849(4) 1 calc PR B 1
C53 C 0.9370(2) 0.5564(2) 0.11703(12) 0.0289(6) Uani 0.849(4) 1 d P B 1
H41 H 0.8842 0.5708 0.0783 0.035 Uiso 0.849(4) 1 calc PR B 1
H42 H 0.8959 0.4883 0.1495 0.035 Uiso 0.849(4) 1 calc PR B 1
C51A C 1.0855(5) 0.5243(4) 0.0814(3) 0.0321(9) Uani 0.849(4) 1 d P B 1
H35A H 1.1245 0.5904 0.0476 0.048 Uiso 0.849(4) 1 calc PR B 1
H36A H 1.0902 0.4497 0.0537 0.048 Uiso 0.849(4) 1 calc PR B 1
H37A H 1.1378 0.5121 0.1199 0.048 Uiso 0.849(4) 1 calc PR B 1
C1B C 0.8731(16) 0.1352(15) 0.0899(8) 0.0396(7) Uani 0.17 1 d P A 2
H48 H 0.9038 0.0501 0.0967 0.048 Uiso 0.167(2) 1 calc PR A 2
H49 H 0.8334 0.1407 0.0457 0.048 Uiso 0.167(2) 1 calc PR A 2
Cl4 Cl 1.0064(6) 0.2265(9) 0.0786(3) 0.170(5) Uani 0.167(2) 1 d P A 2
Cl5 Cl 0.7478(9) 0.1815(9) 0.1695(5) 0.073(2) Uani 0.167(2) 1 d P A 2
N3B N 0.7602(14) 0.6748(13) 0.1935(8) 0.0209(18) Uani 0.151(4) 1 d PU B 2
C51B C 1.108(3) 0.554(2) 0.0809(15) 0.022(4) Uani 0.151(4) 1 d PU B 2
H35B H 1.2007 0.5805 0.0793 0.034 Uiso 0.151(4) 1 calc PR B 2
H36B H 1.0895 0.5614 0.0312 0.034 Uiso 0.151(4) 1 calc PR B 2
H37B H 1.0994 0.4697 0.0985 0.034 Uiso 0.151(4) 1 calc PR B 2
C55 C 0.8558(12) 0.5992(10) 0.1447(6) 0.020(2) Uani 0.151(4) 1 d PU B 2
H50 H 0.8310 0.6013 0.0960 0.024 Uiso 0.151(4) 1 calc PR B 2
H51 H 0.8475 0.5147 0.1643 0.024 Uiso 0.151(4) 1 calc PR B 2
C56 C 1.0035(13) 0.6345(11) 0.1337(7) 0.023(3) Uani 0.151(4) 1 d PU B 2
H52 H 1.0281 0.6321 0.1825 0.028 Uiso 0.151(4) 1 calc PR B 2
H53 H 1.0113 0.7192 0.1145 0.028 Uiso 0.151(4) 1 calc PR B 2

loop_
_atom_site_aniso_label
_atom_site_aniso_U_11
_atom_site_aniso_U_22
_atom_site_aniso_U_33
_atom_site_aniso_U_23
_atom_site_aniso_U_13
_atom_site_aniso_U_12
F1 0.0287(5) 0.0290(6) 0.0197(5) 0.0045(4) -0.0086(4) -0.0068(4)
O1 0.0285(6) 0.0217(6) 0.0159(6) 0.0033(5) -0.0021(5) -0.0009(5)
O2 0.0218(6) 0.0274(7) 0.0184(6) 0.0054(5) -0.0013(4) -0.0017(5)
C4 0.0185(7) 0.0175(8) 0.0196(8) 0.0010(6) -0.0033(6) -0.0036(6)
C5 0.0185(7) 0.0173(9) 0.0203(8) 0.0013(6) -0.0039(6) -0.0042(6)
C6 0.0200(7) 0.0177(9) 0.0199(8) 0.0024(6) -0.0035(6) -0.0020(6)
N1 0.0199(6) 0.0189(7) 0.0166(7) 0.0031(5) -0.0009(5) -0.0023(5)
N2 0.0233(7) 0.0207(8) 0.0204(7) 0.0035(6) -0.0035(5) 0.0041(6)
C9 0.0187(7) 0.0169(9) 0.0194(8) 0.0006(6) -0.0030(6) -0.0023(6)
C10 0.0236(8) 0.0201(9) 0.0217(8) 0.0018(7) -0.0032(6) 0.0019(7)
C11 0.0251(8) 0.0209(9) 0.0210(8) 0.0053(7) -0.0057(7) -0.0038(7)
C12 0.0221(8) 0.0202(9) 0.0186(8) 0.0021(6) -0.0012(6) -0.0010(7)
C13 0.0167(7) 0.0204(9) 0.0193(8) 0.0004(6) -0.0018(6) 0.0055(6)
C14 0.0245(8) 0.0248(10) 0.0242(9) 0.0043(7) -0.0060(7) 0.0044(7)
C15 0.0242(8) 0.0230(9) 0.0209(8) 0.0020(7) -0.0017(6) 0.0013(7)
C16 0.0200(8) 0.0219(9) 0.0189(8) 0.0007(7) -0.0009(6) 0.0033(7)
C17 0.0196(8) 0.0194(9) 0.0214(8) 0.0025(7) -0.0027(6) -0.0033(7)
C18 0.0232(8) 0.0243(9) 0.0167(8) 0.0032(7) -0.0012(6) -0.0048(7)
C19 0.0281(9) 0.0225(10) 0.0268(9) -0.0033(7) -0.0049(7) -0.0050(7)
C20 0.0307(9) 0.0310(10) 0.0213(8) 0.0024(7) 0.0039(7) 0.0051(8)
N4 0.0343(8) 0.0241(8) 0.0269(8) 0.0044(6) -0.0079(6) -0.0030(6)
C23 0.0246(9) 0.0327(11) 0.0263(9) 0.0033(8) -0.0012(7) -0.0013(8)
C24 0.0232(8) 0.0234(9) 0.0272(9) 0.0010(7) -0.0031(7) 0.0054(7)
C25 0.0232(8) 0.0231(9) 0.0195(8) 0.0001(7) 0.0014(6) -0.0025(7)
C26 0.0243(8) 0.0191(9) 0.0285(9) 0.0041(7) -0.0087(7) 0.0005(7)
C27 0.0191(8) 0.0175(9) 0.0204(8) 0.0009(6) -0.0028(6) -0.0048(6)
C28 0.0213(8) 0.0201(9) 0.0294(9) 0.0012(7) -0.0040(7) 0.0032(7)
C29 0.0205(8) 0.0235(9) 0.0189(8) 0.0006(7) -0.0040(6) 0.0031(7)
C30 0.0191(8) 0.0241(10) 0.0262(9) -0.0037(7) 0.0017(7) 0.0010(7)
C31 0.0202(8) 0.0213(9) 0.0233(8) 0.0037(7) -0.0002(6) 0.0013(7)
C32 0.0224(8) 0.0245(10) 0.0234(8) -0.0064(7) -0.0052(7) 0.0045(7)
C33 0.0247(8) 0.0295(10) 0.0197(8) 0.0033(7) -0.0011(7) -0.0066(7)
C34 0.0358(9) 0.0309(10) 0.0175(8) 0.0064(7) -0.0002(7) 0.0024(8)
C35 0.0264(8) 0.0244(9) 0.0226(8) 0.0035(7) -0.0010(7) 0.0037(7)
C36 0.0227(8) 0.0233(9) 0.0191(8) 0.0032(7) -0.0044(6) -0.0069(7)
N5 0.0309(8) 0.0327(9) 0.0207(7) 0.0051(6) -0.0011(6) -0.0026(6)
C38 0.0179(8) 0.0196(9) 0.0301(9) -0.0032(7) -0.0019(7) 0.0009(7)
C39 0.0344(9) 0.0254(10) 0.0220(9) 0.0048(7) -0.0051(7) 0.0051(8)
C40 0.0251(8) 0.0248(10) 0.0248(9) 0.0034(7) -0.0030(7) 0.0039(7)
C41 0.0291(9) 0.0190(9) 0.0228(8) 0.0014(7) -0.0071(7) -0.0048(7)
C42 0.0275(8) 0.0260(10) 0.0166(8) 0.0049(7) -0.0040(7) -0.0044(7)
C43 0.0257(8) 0.0192(9) 0.0198(8) 0.0025(7) -0.0060(6) -0.0072(7)
C44 0.0291(9) 0.0402(12) 0.0312(10) -0.0015(9) 0.0047(8) 0.0002(8)
C45 0.0395(10) 0.0206(10) 0.0438(11) 0.0012(8) -0.0168(9) 0.0009(8)
C46 0.0357(10) 0.0429(12) 0.0199(9) 0.0002(8) 0.0063(7) -0.0072(9)
C47 0.0285(9) 0.0253(11) 0.0493(12) -0.0130(9) -0.0091(8) 0.0028(8)
C48 0.0300(9) 0.0297(10) 0.0219(9) 0.0000(7) -0.0062(7) -0.0044(8)
B1 0.0227(9) 0.0248(11) 0.0156(9) 0.0026(7) -0.0025(7) 0.0002(8)
C52 0.0456(11) 0.0565(14) 0.0214(9) 0.0019(9) -0.0091(8) -0.0121(10)
Cl3 0.0479(3) 0.0350(3) 0.0296(2) 0.01038(19) -0.0137(2) -0.0051(2)
C54 0.0360(10) 0.0255(10) 0.0246(9) 0.0055(7) -0.0038(7) 0.0051(8)
Cl1 0.0417(6) 0.0420(6) 0.0340(4) -0.0024(4) -0.0062(4) 0.0171(4)
Cl2 0.0284(3) 0.0475(4) 0.0299(3) 0.0011(2) 0.0019(2) 0.0043(2)
C1A 0.0470(13) 0.0395(17) 0.0302(12) 0.0061(13) -0.0072(10) 0.0107(15)
N3A 0.0206(11) 0.0207(13) 0.0189(9) 0.0002(8) 0.0002(7) 0.0027(8)
C49 0.0196(11) 0.0263(12) 0.0237(11) -0.0017(9) 0.0006(9) 0.0026(9)
C53 0.0301(13) 0.0290(13) 0.0262(11) -0.0038(9) -0.0040(9) 0.0035(10)
C51A 0.030(2) 0.033(2) 0.0300(14) -0.0043(15) -0.0014(13) 0.0072(15)
C1B 0.0470(13) 0.0395(17) 0.0302(12) 0.0061(13) -0.0072(10) 0.0107(15)
Cl4 0.110(4) 0.305(12) 0.079(3) -0.100(5) 0.051(3) -0.143(6)
Cl5 0.052(4) 0.096(7) 0.066(3) -0.012(4) -0.004(2) 0.012(4)
N3B 0.021(3) 0.021(3) 0.019(3) -0.002(2) -0.001(2) 0.002(2)
C51B 0.020(5) 0.021(6) 0.024(5) -0.005(4) 0.001(4) 0.006(4)
C55 0.021(4) 0.019(3) 0.019(3) -0.005(3) -0.002(3) 0.002(3)
C56 0.024(4) 0.023(4) 0.022(4) -0.003(3) -0.003(3) 0.003(3)

loop_
_atom_type_symbol
_atom_type_description
_atom_type_scat_dispersion_real
_atom_type_scat_dispersion_imag
_atom_type_scat_source
C C 0.0181 0.0091 'International Tables Vol C Tables 4.2.6.8 and 6.1.1.4'
H H 0.0000 0.0000 'International Tables Vol C Tables 4.2.6.8 and 6.1.1.4'
B B 0.0090 0.0039 'International Tables Vol C Tables 4.2.6.8 and 6.1.1.4'
Cl Cl 0.3639 0.7018 'International Tables Vol C Tables 4.2.6.8 and 6.1.1.4'
F F 0.0727 0.0534 'International Tables Vol C Tables 4.2.6.8 and 6.1.1.4'
N N 0.0311 0.0180 'International Tables Vol C Tables 4.2.6.8 and 6.1.1.4'
O O 0.0492 0.0322 'International Tables Vol C Tables 4.2.6.8 and 6.1.1.4'

loop_
_geom_angle_atom_site_label_1
_geom_angle_atom_site_label_2
_geom_angle_atom_site_label_3
_geom_angle
_geom_angle_site_symmetry_1
_geom_angle_site_symmetry_3
_geom_angle_publ_flag
C43 O1 B1 120.52(13) . . ?
C36 O2 B1 120.33(13) . . ?
C6 C4 C9 119.97(14) . . ?
C6 C4 C12 120.00(15) . . ?
C9 C4 C12 120.00(15) . . ?
N1 C5 C11 122.18(14) . . ?
N1 C5 C6 118.79(14) . . ?
C11 C5 C6 119.02(15) . . ?
C4 C6 C15 119.81(14) . . ?
C4 C6 C5 119.93(15) . . ?
C15 C6 C5 120.22(15) . . ?
C27 N1 C5 122.52(13) . . ?
C27 N1 C18 118.87(13) . . ?
C5 N1 C18 118.60(13) . . ?
C17 N2 C10 122.43(14) . . ?
C17 N2 C14 119.94(13) . . ?
C10 N2 C14 117.63(13) . . ?
C4 C9 C17 119.69(14) . . ?
C4 C9 C27 119.90(15) . . ?
C17 C9 C27 120.41(15) . . ?
N2 C10 C39 122.40(15) . . ?
N2 C10 C12 118.65(14) . . ?
C39 C10 C12 118.95(15) . . ?
C26 C11 C5 119.21(15) . . ?
C26 C11 H1 120.4 . . ?
C5 C11 H1 120.4 . . ?
C4 C12 C35 119.70(15) . . ?
C4 C12 C10 119.92(15) . . ?
C35 C12 C10 120.37(14) . . ?
C16 C13 C29 116.80(14) . . ?
C16 C13 B1 122.07(14) . . ?
C29 C13 B1 121.07(14) . . ?
N2 C14 C40 113.55(13) . . ?
N2 C14 H2 108.9 . . ?
C40 C14 H2 108.9 . . ?
N2 C14 H3 108.9 . . ?
C40 C14 H3 108.9 . . ?
H2 C14 H3 107.7 . . ?
N3A C15 C24 121.80(16) . . ?
N3A C15 C6 118.79(16) . . ?
C24 C15 C6 119.24(15) . . ?
N3A C15 N3B 21.4(5) . . ?
C24 C15 N3B 119.7(6) . . ?
C6 C15 N3B 118.1(6) . . ?
C32 C16 C13 121.74(15) . . ?
C32 C16 H4 119.1 . . ?
C13 C16 H4 119.1 . . ?
N2 C17 C28 122.22(15) . . ?
N2 C17 C9 118.88(14) . . ?
C28 C17 C9 118.90(14) . . ?
N1 C18 C48 113.08(12) . . ?
N1 C18 H5 109.0 . . ?
C48 C18 H5 109.0 . . ?
N1 C18 H6 109.0 . . ?
C48 C18 H6 109.0 . . ?
H5 C18 H6 107.8 . . ?
C41 C19 C47 106.78(16) . . ?
C41 C19 H7 126.6 . . ?
C47 C19 H7 126.6 . . ?
C34 C20 C35 119.34(16) . . ?
C34 C20 H8 120.3 . . ?
C35 C20 H8 120.3 . . ?
C45 N4 C41 109.03(15) . . ?
C45 N4 H9 125.5 . . ?
C41 N4 H9 125.5 . . ?
C33 C23 C44 107.20(16) . . ?
C33 C23 H10 126.4 . . ?
C44 C23 H10 126.4 . . ?
C26 C24 C15 119.00(16) . . ?
C26 C24 H11 120.5 . . ?
C15 C24 H11 120.5 . . ?
C30 C25 C27 119.30(15) . . ?
C30 C25 H12 120.4 . . ?
C27 C25 H12 120.4 . . ?
C24 C26 C11 123.12(16) . . ?
C24 C26 H13 118.4 . . ?
C11 C26 H13 118.4 . . ?
N1 C27 C25 122.33(14) . . ?
N1 C27 C9 118.79(14) . . ?
C25 C27 C9 118.88(15) . . ?
C30 C28 C17 119.04(16) . . ?
C30 C28 H14 120.5 . . ?
C17 C28 H14 120.5 . . ?
C31 C29 C13 121.91(15) . . ?
C31 C29 H15 119.0 . . ?
C13 C29 H15 119.0 . . ?
C25 C30 C28 123.41(16) . . ?
C25 C30 H16 118.3 . . ?
C28 C30 H16 118.3 . . ?
C38 C31 C29 119.84(15) . . ?
C38 C31 H17 120.1 . . ?
C29 C31 H17 120.1 . . ?
C38 C32 C16 119.78(15) . . ?
C38 C32 H18 120.1 . . ?
C16 C32 H18 120.1 . . ?
N5 C33 C23 107.64(15) . . ?
N5 C33 C36 122.62(16) . . ?
C23 C33 C36 129.51(16) . . ?
C20 C34 C39 122.98(16) . . ?
C20 C34 H20 118.5 . . ?
C39 C34 H20 118.5 . . ?
N3A C35 C20 122.16(17) . . ?
N3A C35 C12 118.64(16) . . ?
C20 C35 C12 119.05(16) . . ?
N3A C35 N3B 21.7(5) . . ?
C20 C35 N3B 119.7(6) . . ?
C12 C35 N3B 118.0(6) . . ?
O2 C36 C42 122.04(15) . . ?
O2 C36 C33 115.56(15) . . ?
C42 C36 C33 122.38(15) . . ?
C46 N5 C33 108.74(16) . . ?
C46 N5 H21 125.6 . . ?
C33 N5 H21 125.6 . . ?
C31 C38 C32 119.92(15) . . ?
C31 C38 H22 120.0 . . ?
C32 C38 H22 120.0 . . ?
C34 C39 C10 119.32(16) . . ?
C34 C39 H23 120.3 . . ?
C10 C39 H23 120.3 . . ?
C14 C40 C54 110.13(14) . . ?
C14 C40 H24 109.6 . . ?
C54 C40 H24 109.6 . . ?
C14 C40 H25 109.6 . . ?
C54 C40 H25 109.6 . . ?
H24 C40 H25 108.1 . . ?
N4 C41 C19 107.49(16) . . ?
N4 C41 C43 122.94(15) . . ?
C19 C41 C43 129.44(15) . . ?
C36 C42 C43 119.94(15) . . ?
C36 C42 H26 120.0 . . ?
C43 C42 H26 120.0 . . ?
O1 C43 C42 121.34(16) . . ?
O1 C43 C41 116.41(14) . . ?
C42 C43 C41 122.24(15) . . ?
C46 C44 C23 106.99(17) . . ?
C46 C44 H27 126.5 . . ?
C23 C44 H27 126.5 . . ?
N4 C45 C47 108.66(16) . . ?
N4 C45 H28 125.7 . . ?
C47 C45 H28 125.7 . . ?
N5 C46 C44 109.42(16) . . ?
N5 C46 H29 125.3 . . ?
C44 C46 H29 125.3 . . ?
C45 C47 C19 108.04(17) . . ?
C45 C47 H30 126.0 . . ?
C19 C47 H30 126.0 . . ?
C18 C48 C52 110.30(14) . . ?
C18 C48 H31 109.6 . . ?
C52 C48 H31 109.6 . . ?
C18 C48 H32 109.6 . . ?
C52 C48 H32 109.6 . . ?
H31 C48 H32 108.1 . . ?
F1 B1 O2 107.28(13) . . ?
F1 B1 O1 105.91(14) . . ?
O2 B1 O1 109.62(13) . . ?
F1 B1 C13 113.17(13) . . ?
O2 B1 C13 110.94(14) . . ?
O1 B1 C13 109.74(13) . . ?
C48 C52 H38 109.5 . . ?
C48 C52 H39 109.5 . . ?
H38 C52 H39 109.5 . . ?
C48 C52 H40 109.5 . . ?
H38 C52 H40 109.5 . . ?
H39 C52 H40 109.5 . . ?
C40 C54 H43 109.5 . . ?
C40 C54 H44 109.5 . . ?
H43 C54 H44 109.5 . . ?
C40 C54 H45 109.5 . . ?
H43 C54 H45 109.5 . . ?
H44 C54 H45 109.5 . . ?
Cl2 C1A Cl1 111.39(15) . . ?
Cl2 C1A H46 109.4 . . ?
Cl1 C1A H46 109.4 . . ?
Cl2 C1A H47 109.4 . . ?
Cl1 C1A H47 109.4 . . ?
H46 C1A H47 108.0 . . ?
C15 N3A C35 121.95(18) . . ?
C15 N3A C49 118.72(18) . . ?
C35 N3A C49 119.23(18) . . ?
N3A C49 C53 114.74(19) . . ?
N3A C49 H33 108.6 . . ?
C53 C49 H33 108.6 . . ?
N3A C49 H34 108.6 . . ?
C53 C49 H34 108.6 . . ?
H33 C49 H34 107.6 . . ?
C49 C53 C51A 109.4(2) . . ?
C49 C53 H41 109.8 . . ?
C51A C53 H41 109.8 . . ?
C49 C53 H42 109.8 . . ?
C51A C53 H42 109.8 . . ?
H41 C53 H42 108.2 . . ?
Cl4 C1B Cl5 108.4(9) . . ?
Cl4 C1B H48 110.0 . . ?
Cl5 C1B H48 110.0 . . ?
Cl4 C1B H49 110.0 . . ?
Cl5 C1B H49 110.0 . . ?
H48 C1B H49 108.4 . . ?
C55 N3B C35 120.5(11) . . ?
C55 N3B C15 121.9(11) . . ?
C35 N3B C15 113.8(9) . . ?
C56 C51B H35B 109.5 . . ?
C56 C51B H36B 109.5 . . ?
H35B C51B H36B 109.5 . . ?
C56 C51B H37B 109.5 . . ?
H35B C51B H37B 109.5 . . ?
H36B C51B H37B 109.5 . . ?
N3B C55 C56 114.3(11) . . ?
N3B C55 H50 108.7 . . ?
C56 C55 H50 108.7 . . ?
N3B C55 H51 108.7 . . ?
C56 C55 H51 108.7 . . ?
H50 C55 H51 107.6 . . ?
C55 C56 C51B 114.9(13) . . ?
C55 C56 H52 108.5 . . ?
C51B C56 H52 108.5 . . ?
C55 C56 H53 108.5 . . ?
C51B C56 H53 108.5 . . ?
H52 C56 H53 107.5 . . ?

loop_
_geom_bond_atom_site_label_1
_geom_bond_atom_site_label_2
_geom_bond_distance
_geom_bond_site_symmetry_2
_geom_bond_publ_flag
F1 B1 1.387(2) . ?
O1 C43 1.3082(19) . ?
O1 B1 1.521(2) . ?
O2 C36 1.3072(19) . ?
O2 B1 1.505(2) . ?
C4 C6 1.404(2) . ?
C4 C9 1.405(2) . ?
C4 C12 1.410(2) . ?
C5 N1 1.385(2) . ?
C5 C11 1.391(2) . ?
C5 C6 1.424(2) . ?
C6 C15 1.418(2) . ?
N1 C27 1.383(2) . ?
N1 C18 1.4745(19) . ?
N2 C17 1.384(2) . ?
N2 C10 1.388(2) . ?
N2 C14 1.474(2) . ?
C9 C17 1.425(2) . ?
C9 C27 1.424(2) . ?
C10 C39 1.394(2) . ?
C10 C12 1.421(2) . ?
C11 C26 1.383(2) . ?
C11 H1 0.9500 . ?
C12 C35 1.421(2) . ?
C13 C16 1.400(2) . ?
C13 C29 1.402(2) . ?
C13 B1 1.606(2) . ?
C14 C40 1.519(2) . ?
C14 H2 0.9900 . ?
C14 H3 0.9900 . ?
C15 N3A 1.385(3) . ?
C15 C24 1.395(2) . ?
C15 N3B 1.462(14) . ?
C16 C32 1.389(2) . ?
C16 H4 0.9500 . ?
C17 C28 1.398(2) . ?
C18 C48 1.520(2) . ?
C18 H5 0.9900 . ?
C18 H6 0.9900 . ?
C19 C41 1.386(2) . ?
C19 C47 1.399(3) . ?
C19 H7 0.9500 . ?
C20 C34 1.377(3) . ?
C20 C35 1.395(2) . ?
C20 H8 0.9500 . ?
N4 C45 1.346(2) . ?
N4 C41 1.384(2) . ?
N4 H9 0.8800 . ?
C23 C33 1.386(3) . ?
C23 C44 1.400(2) . ?
C23 H10 0.9500 . ?
C24 C26 1.380(2) . ?
C24 H11 0.9500 . ?
C25 C30 1.380(2) . ?
C25 C27 1.394(2) . ?
C25 H12 0.9500 . ?
C26 H13 0.9500 . ?
C28 C30 1.380(2) . ?
C28 H14 0.9500 . ?
C29 C31 1.386(2) . ?
C29 H15 0.9500 . ?
C30 H16 0.9500 . ?
C31 C38 1.383(2) . ?
C31 H17 0.9500 . ?
C32 C38 1.387(2) . ?
C32 H18 0.9500 . ?
C33 N5 1.376(2) . ?
C33 C36 1.441(2) . ?
C34 C39 1.383(3) . ?
C34 H20 0.9500 . ?
C35 N3A 1.389(3) . ?
C35 N3B 1.434(15) . ?
C36 C42 1.376(3) . ?
N5 C46 1.344(2) . ?
N5 H21 0.8800 . ?
C38 H22 0.9500 . ?
C39 H23 0.9500 . ?
C40 C54 1.521(2) . ?
C40 H24 0.9900 . ?
C40 H25 0.9900 . ?
C41 C43 1.428(3) . ?
C42 C43 1.390(2) . ?
C42 H26 0.9500 . ?
C44 C46 1.372(3) . ?
C44 H27 0.9500 . ?
C45 C47 1.369(3) . ?
C45 H28 0.9500 . ?
C46 H29 0.9500 . ?
C47 H30 0.9500 . ?
C48 C52 1.525(2) . ?
C48 H31 0.9900 . ?
C48 H32 0.9900 . ?
C52 H38 0.9800 . ?
C52 H39 0.9800 . ?
C52 H40 0.9800 . ?
C54 H43 0.9800 . ?
C54 H44 0.9800 . ?
C54 H45 0.9800 . ?
Cl1 C1A 1.770(3) . ?
Cl2 C1A 1.771(3) . ?
C1A H46 0.9900 . ?
C1A H47 0.9900 . ?
N3A C49 1.478(3) . ?
C49 C53 1.514(3) . ?
C49 H33 0.9900 . ?
C49 H34 0.9900 . ?
C53 C51A 1.518(5) . ?
C53 H41 0.9900 . ?
C53 H42 0.9900 . ?
C51A H35A 0.9800 . ?
C51A H36A 0.9800 . ?
C51A H37A 0.9800 . ?
C1B Cl4 1.675(16) . ?
C1B Cl5 1.783(18) . ?
C1B H48 0.9900 . ?
C1B H49 0.9900 . ?
N3B C55 1.425(19) . ?
C51B C56 1.54(3) . ?
C51B H35B 0.9800 . ?
C51B H36B 0.9800 . ?
C51B H37B 0.9800 . ?
C55 C56 1.512(16) . ?
C55 H50 0.9900 . ?
C55 H51 0.9900 . ?
C56 H52 0.9900 . ?
C56 H53 0.9900 . ?

loop_
_geom_hbond_atom_site_label_D
_geom_hbond_atom_site_label_H
_geom_hbond_atom_site_label_A
_geom_hbond_distance_DH
_geom_hbond_distance_HA
_geom_hbond_distance_DA
_geom_hbond_angle_DHA
_geom_hbond_site_symmetry_A
N4 H9 Cl3 0.88 2.62 3.4920(16) 169.9 .
N5 H21 Cl3 0.88 2.35 3.2227(17) 174.8 .

loop_
_geom_torsion_atom_site_label_1
_geom_torsion_atom_site_label_2
_geom_torsion_atom_site_label_3
_geom_torsion_atom_site_label_4
_geom_torsion
_geom_torsion_site_symmetry_1
_geom_torsion_site_symmetry_2
_geom_torsion_site_symmetry_3
_geom_torsion_site_symmetry_4
_geom_torsion_publ_flag
C9 C4 C6 C15 -177.06(14) . . . . ?
C12 C4 C6 C15 1.2(2) . . . . ?
C9 C4 C6 C5 0.4(2) . . . . ?
C12 C4 C6 C5 178.73(14) . . . . ?
N1 C5 C6 C4 0.8(2) . . . . ?
C11 C5 C6 C4 -178.13(14) . . . . ?
N1 C5 C6 C15 178.31(14) . . . . ?
C11 C5 C6 C15 -0.6(2) . . . . ?
C11 C5 N1 C27 175.92(14) . . . . ?
C6 C5 N1 C27 -3.0(2) . . . . ?
C11 C5 N1 C18 -5.3(2) . . . . ?
C6 C5 N1 C18 175.79(13) . . . . ?
C6 C4 C9 C17 -179.53(14) . . . . ?
C12 C4 C9 C17 2.2(2) . . . . ?
C6 C4 C9 C27 0.3(2) . . . . ?
C12 C4 C9 C27 -177.96(14) . . . . ?
C17 N2 C10 C39 -172.93(15) . . . . ?
C14 N2 C10 C39 6.9(2) . . . . ?
C17 N2 C10 C12 6.3(2) . . . . ?
C14 N2 C10 C12 -173.87(14) . . . . ?
N1 C5 C11 C26 178.36(14) . . . . ?
C6 C5 C11 C26 -2.7(2) . . . . ?
C6 C4 C12 C35 -2.9(2) . . . . ?
C9 C4 C12 C35 175.37(14) . . . . ?
C6 C4 C12 C10 178.34(14) . . . . ?
C9 C4 C12 C10 -3.4(2) . . . . ?
N2 C10 C12 C4 -0.7(2) . . . . ?
C39 C10 C12 C4 178.53(15) . . . . ?
N2 C10 C12 C35 -179.48(14) . . . . ?
C39 C10 C12 C35 -0.2(2) . . . . ?
C17 N2 C14 C40 94.25(17) . . . . ?
C10 N2 C14 C40 -85.58(18) . . . . ?
C4 C6 C15 N3A 6.4(2) . . . . ?
C5 C6 C15 N3A -171.11(17) . . . . ?
C4 C6 C15 C24 -178.36(15) . . . . ?
C5 C6 C15 C24 4.1(2) . . . . ?
C4 C6 C15 N3B -17.9(6) . . . . ?
C5 C6 C15 N3B 164.6(6) . . . . ?
C29 C13 C16 C32 0.8(2) . . . . ?
B1 C13 C16 C32 -176.24(15) . . . . ?
C10 N2 C17 C28 172.77(15) . . . . ?
C14 N2 C17 C28 -7.1(2) . . . . ?
C10 N2 C17 C9 -7.5(2) . . . . ?
C14 N2 C17 C9 172.68(14) . . . . ?
C4 C9 C17 N2 3.1(2) . . . . ?
C27 C9 C17 N2 -176.74(13) . . . . ?
C4 C9 C17 C28 -177.14(14) . . . . ?
C27 C9 C17 C28 3.0(2) . . . . ?
C27 N1 C18 C48 -90.51(17) . . . . ?
C5 N1 C18 C48 90.68(18) . . . . ?
N3A C15 C24 C26 170.88(18) . . . . ?
C6 C15 C24 C26 -4.2(2) . . . . ?
N3B C15 C24 C26 -164.3(6) . . . . ?
C15 C24 C26 C11 0.8(3) . . . . ?
C5 C11 C26 C24 2.7(2) . . . . ?
C5 N1 C27 C25 -175.86(14) . . . . ?
C18 N1 C27 C25 5.4(2) . . . . ?
C5 N1 C27 C9 3.8(2) . . . . ?
C18 N1 C27 C9 -175.02(13) . . . . ?
C30 C25 C27 N1 -179.02(14) . . . . ?
C30 C25 C27 C9 1.4(2) . . . . ?
C4 C9 C27 N1 -2.4(2) . . . . ?
C17 C9 C27 N1 177.49(13) . . . . ?
C4 C9 C27 C25 177.27(14) . . . . ?
C17 C9 C27 C25 -2.9(2) . . . . ?
N2 C17 C28 C30 178.12(14) . . . . ?
C9 C17 C28 C30 -1.6(2) . . . . ?
C16 C13 C29 C31 -0.7(2) . . . . ?
B1 C13 C29 C31 176.39(15) . . . . ?
C27 C25 C30 C28 0.0(2) . . . . ?
C17 C28 C30 C25 0.1(2) . . . . ?
C13 C29 C31 C38 0.3(2) . . . . ?
C13 C16 C32 C38 -0.6(2) . . . . ?
C44 C23 C33 N5 -0.54(19) . . . . ?
C44 C23 C33 C36 174.02(17) . . . . ?
C35 C20 C34 C39 -0.5(3) . . . . ?
C34 C20 C35 N3A -175.23(19) . . . . ?
C34 C20 C35 C12 0.2(3) . . . . ?
C34 C20 C35 N3B 159.6(6) . . . . ?
C4 C12 C35 N3A -3.0(3) . . . . ?
C10 C12 C35 N3A 175.73(17) . . . . ?
C4 C12 C35 C20 -178.64(15) . . . . ?
C10 C12 C35 C20 0.1(2) . . . . ?
C4 C12 C35 N3B 21.7(7) . . . . ?
C10 C12 C35 N3B -159.6(6) . . . . ?
B1 O2 C36 C42 14.7(2) . . . . ?
B1 O2 C36 C33 -163.99(14) . . . . ?
N5 C33 C36 O2 -179.75(14) . . . . ?
C23 C33 C36 O2 6.4(3) . . . . ?
N5 C33 C36 C42 1.6(3) . . . . ?
C23 C33 C36 C42 -172.24(17) . . . . ?
C23 C33 N5 C46 -0.08(19) . . . . ?
C36 C33 N5 C46 -175.09(16) . . . . ?
C29 C31 C38 C32 0.0(2) . . . . ?
C16 C32 C38 C31 0.1(2) . . . . ?
C20 C34 C39 C10 0.4(3) . . . . ?
N2 C10 C39 C34 179.23(16) . . . . ?
C12 C10 C39 C34 0.0(3) . . . . ?
N2 C14 C40 C54 168.03(14) . . . . ?
C45 N4 C41 C19 -0.17(18) . . . . ?
C45 N4 C41 C43 175.91(15) . . . . ?
C47 C19 C41 N4 0.24(18) . . . . ?
C47 C19 C41 C43 -175.50(16) . . . . ?
O2 C36 C42 C43 2.7(2) . . . . ?
C33 C36 C42 C43 -178.75(15) . . . . ?
B1 O1 C43 C42 -12.1(2) . . . . ?
B1 O1 C43 C41 166.95(13) . . . . ?
C36 C42 C43 O1 -3.9(2) . . . . ?
C36 C42 C43 C41 177.06(14) . . . . ?
N4 C41 C43 O1 177.45(14) . . . . ?
C19 C41 C43 O1 -7.4(2) . . . . ?
N4 C41 C43 C42 -3.5(2) . . . . ?
C19 C41 C43 C42 171.65(16) . . . . ?
C33 C23 C44 C46 0.9(2) . . . . ?
C41 N4 C45 C47 0.03(19) . . . . ?
C33 N5 C46 C44 0.7(2) . . . . ?
C23 C44 C46 N5 -1.0(2) . . . . ?
N4 C45 C47 C19 0.1(2) . . . . ?
C41 C19 C47 C45 -0.22(19) . . . . ?
N1 C18 C48 C52 -179.12(15) . . . . ?
C36 O2 B1 F1 -141.91(14) . . . . ?
C36 O2 B1 O1 -27.35(19) . . . . ?
C36 O2 B1 C13 94.01(17) . . . . ?
C43 O1 B1 F1 141.59(13) . . . . ?
C43 O1 B1 O2 26.15(19) . . . . ?
C43 O1 B1 C13 -95.93(15) . . . . ?
C16 C13 B1 F1 -157.29(15) . . . . ?
C29 C13 B1 F1 25.7(2) . . . . ?
C16 C13 B1 O2 -36.6(2) . . . . ?
C29 C13 B1 O2 146.39(15) . . . . ?
C16 C13 B1 O1 84.65(18) . . . . ?
C29 C13 B1 O1 -92.32(17) . . . . ?
C24 C15 N3A C35 172.14(18) . . . . ?
C6 C15 N3A C35 -12.7(3) . . . . ?
N3B C15 N3A C35 81.2(17) . . . . ?
C24 C15 N3A C49 -11.4(3) . . . . ?
C6 C15 N3A C49 163.76(17) . . . . ?
N3B C15 N3A C49 -102.3(17) . . . . ?
C20 C35 N3A C15 -173.47(19) . . . . ?
C12 C35 N3A C15 11.0(3) . . . . ?
N3B C35 N3A C15 -83.2(16) . . . . ?
C20 C35 N3A C49 10.0(3) . . . . ?
C12 C35 N3A C49 -165.45(17) . . . . ?
N3B C35 N3A C49 100.3(17) . . . . ?
C15 N3A C49 C53 91.6(2) . . . . ?
C35 N3A C49 C53 -91.8(2) . . . . ?
N3A C49 C53 C51A -177.8(2) . . . . ?
N3A C35 N3B C55 -97.8(19) . . . . ?
C20 C35 N3B C55 5.1(13) . . . . ?
C12 C35 N3B C55 164.6(8) . . . . ?
N3A C35 N3B C15 60.7(13) . . . . ?
C20 C35 N3B C15 163.5(5) . . . . ?
C12 C35 N3B C15 -36.9(11) . . . . ?
N3A C15 N3B C55 95.6(19) . . . . ?
C24 C15 N3B C55 -6.3(13) . . . . ?
C6 C15 N3B C55 -166.7(8) . . . . ?
N3A C15 N3B C35 -62.6(14) . . . . ?
C24 C15 N3B C35 -164.5(5) . . . . ?
C6 C15 N3B C35 35.2(11) . . . . ?
C35 N3B C55 C56 80.2(13) . . . . ?
C15 N3B C55 C56 -76.5(14) . . . . ?
N3B C55 C56 C51B -179.7(14) . . . . ?
